data_7213911
loop_
_publ_author_name
'Chang, Xin-Hong'
'Qin, Jian-Hua'
'Han, Min-Le'
'Ma, Lu-Fang'
'Wang, Li-Ya'

_publ_section_title
;
 Exploring the structural diversities and magnetic properties of
 copper(ii) and manganese(ii) complexes based on 5-methoxyisophthalate and
 flexible bis(imidazole) ligands
;
_journal_issue 5
_journal_name_full CrystEngComm
_journal_page_first 870
_journal_paper_doi 10.1039/c3ce41641k
_journal_volume 16
_journal_year 2014
_chemical_formula_sum 'C46 H44 Cu2 N8 O11'
_chemical_formula_weight 1011.97
_chemical_name_systematic
;

 ?

;
_space_group_IT_number 2
_symmetry_cell_setting triclinic
_symmetry_space_group_name_Hall '-P 1'
_symmetry_space_group_name_H-M 'P -1'
_atom_sites_solution_hydrogens geom
_atom_sites_solution_primary direct
_atom_sites_solution_secondary difmap
_audit_creation_method SHELXL-97
_cell_angle_alpha 80.909(2)
_cell_angle_beta 77.613(2)
_cell_angle_gamma 62.896(2)
_cell_formula_units_Z 1
_cell_length_a 9.703(2)
_cell_length_b 9.703(2)
_cell_length_c 13.090(3)
_cell_measurement_reflns_used 2277
_cell_measurement_temperature 296(2)
_cell_measurement_theta_max 25.30
_cell_measurement_theta_min 2.36
_cell_volume 1068.9(4)
_computing_cell_refinement 'Bruker SMART'
_computing_data_collection 'Bruker SMART'
_computing_data_reduction 'Bruker SAINT'
_computing_molecular_graphics 'Bruker SHELXTL'
_computing_publication_material 'Bruker SHELXTL'
_computing_structure_refinement 'SHELXL-97 (Sheldrick, 1997)'
_computing_structure_solution 'SHELXS-97 (Sheldrick, 1990)'
_diffrn_ambient_temperature 296(2)
_diffrn_measured_fraction_theta_full 0.991
_diffrn_measured_fraction_theta_max 0.991
_diffrn_measurement_device_type 'CCD area detector'
_diffrn_measurement_method 'phi and omega scans'
_diffrn_radiation_monochromator graphite
_diffrn_radiation_source 'fine-focus sealed tube'
_diffrn_radiation_type MoK\a
_diffrn_radiation_wavelength 0.71073
_diffrn_reflns_av_R_equivalents 0.0279
_diffrn_reflns_av_sigmaI/netI 0.0455
_diffrn_reflns_limit_h_max 11
_diffrn_reflns_limit_h_min -11
_diffrn_reflns_limit_k_max 11
_diffrn_reflns_limit_k_min -11
_diffrn_reflns_limit_l_max 15
_diffrn_reflns_limit_l_min -15
_diffrn_reflns_number 8188
_diffrn_reflns_theta_full 25.50
_diffrn_reflns_theta_max 25.50
_diffrn_reflns_theta_min 2.36
_exptl_absorpt_coefficient_mu 1.069
_exptl_absorpt_correction_T_max 0.8316
_exptl_absorpt_correction_T_min 0.7626
_exptl_absorpt_correction_type multi-scan
_exptl_absorpt_process_details SADABS
_exptl_crystal_colour BLUE
_exptl_crystal_density_diffrn 1.572
_exptl_crystal_density_method 'not measured'
_exptl_crystal_description BLOCK
_exptl_crystal_F_000 522
_exptl_crystal_size_max 0.27
_exptl_crystal_size_mid 0.21
_exptl_crystal_size_min 0.18
_refine_diff_density_max 0.344
_refine_diff_density_min -0.392
_refine_diff_density_rms 0.066
_refine_ls_extinction_method none
_refine_ls_goodness_of_fit_ref 1.003
_refine_ls_hydrogen_treatment mixed
_refine_ls_matrix_type full
_refine_ls_number_parameters 308
_refine_ls_number_reflns 3952
_refine_ls_number_restraints 68
_refine_ls_restrained_S_all 1.003
_refine_ls_R_factor_all 0.0538
_refine_ls_R_factor_gt 0.0380
_refine_ls_shift/su_max 0.000
_refine_ls_shift/su_mean 0.000
_refine_ls_structure_factor_coef Fsqd
_refine_ls_weighting_details 'calc w=1/[\s^2^(Fo^2^)+(0.0543P)^2^+0.4882P] where P=(Fo^2^+2Fc^2^)/3'
_refine_ls_weighting_scheme calc
_refine_ls_wR_factor_gt 0.0940
_refine_ls_wR_factor_ref 0.1039
_reflns_number_gt 3131
_reflns_number_total 3952
_reflns_threshold_expression >2sigma(I)
_cod_data_source_file c3ce41641k.txt
_cod_data_source_block b
_cod_depositor_comments
;
The following automatic conversions were performed:

'_symmetry_cell_setting' value 'Triclinic' changed to 'triclinic'
according to
/usr/data/users/saulius/automatic-downloads/current/RSC/lib/dictionaries/cif_core.dic
dictionary named 'cif_core.dic' version 2.4.2 from
2011-04-26.

'_exptl_absorpt_correction_type' value 'MULTI-SCAN'
changed to 'multi-scan' according to
/usr/data/users/saulius/automatic-downloads/current/RSC/lib/dictionaries/cif_core.dic
dictionary named 'cif_core.dic' version 2.4.2 from 2011-04-26.

Automatic conversion script
Id: cif_fix_values 2281 2013-09-26 08:29:07Z andrius 
;
_cod_original_cell_volume 1069.0(4)
_cod_original_sg_symbol_H-M P-1
_cod_database_code 7213911

loop_
_symmetry_equiv_pos_as_xyz
'x, y, z'
'-x, -y, -z'

loop_
_atom_site_label
_atom_site_type_symbol
_atom_site_fract_x
_atom_site_fract_y
_atom_site_fract_z
_atom_site_U_iso_or_equiv
_atom_site_adp_type
_atom_site_occupancy
_atom_site_symmetry_multiplicity
_atom_site_calc_flag
_atom_site_refinement_flags
Cu1 Cu 0.67900(4) 0.84541(4) 0.60455(3) 0.02637(13) Uani 1 1 d .
O1 O 0.8622(2) 0.6314(2) 0.62336(16) 0.0322(5) Uani 1 1 d .
O2 O 0.8614(3) 0.7688(2) 0.74404(19) 0.0427(6) Uani 1 1 d .
O3 O 1.4196(2) 0.2090(3) 0.51826(16) 0.0372(5) Uani 1 1 d .
O4 O 1.5396(2) 0.0601(2) 0.65100(16) 0.0306(5) Uani 1 1 d .
O5 O 1.2253(3) 0.3679(3) 0.96984(18) 0.0528(7) Uani 1 1 d U
O6 O 0.4128(15) 0.5417(19) 0.4865(13) 0.238(7) Uani 0.50 1 d PU
H1W H 0.4533 0.6036 0.4851 0.357 Uiso 0.50 1 d PR
H2W H 0.4135 0.4528 0.4948 0.357 Uiso 0.50 1 d PR
N1 N 0.5356(3) 0.7768(3) 0.70720(19) 0.0285(6) Uani 1 1 d .
N2 N 0.3264(3) 0.7779(3) 0.8129(2) 0.0343(6) Uani 1 1 d .
N3 N 0.0290(3) 0.8896(3) 1.38192(19) 0.0327(6) Uani 1 1 d .
N4 N -0.1806(3) 0.9050(3) 1.49313(18) 0.0293(6) Uani 1 1 d .
C1 C 0.9178(3) 0.6482(3) 0.6974(2) 0.0271(7) Uani 1 1 d .
C2 C 1.0628(3) 0.5136(3) 0.7303(2) 0.0252(6) Uani 1 1 d .
C3 C 1.1750(3) 0.4102(3) 0.6582(2) 0.0257(6) Uani 1 1 d .
H3 H 1.1599 0.4209 0.5891 0.031 Uiso 1 1 calc R
C4 C 1.3103(3) 0.2904(3) 0.6908(2) 0.0247(6) Uani 1 1 d .
C5 C 1.3320(3) 0.2722(3) 0.7945(2) 0.0284(7) Uani 1 1 d U
H5 H 1.4221 0.1920 0.8159 0.034 Uiso 1 1 calc R
C6 C 1.2184(3) 0.3747(4) 0.8660(2) 0.0303(7) Uani 1 1 d U
C7 C 1.0849(3) 0.4966(3) 0.8330(2) 0.0299(7) Uani 1 1 d U
H7 H 1.0104 0.5668 0.8804 0.036 Uiso 1 1 calc R
C8 C 1.4319(3) 0.1781(3) 0.6122(2) 0.0246(6) Uani 1 1 d .
C9 C 1.3669(4) 0.2653(5) 1.0072(3) 0.0535(10) Uani 1 1 d U
H9A H 1.3902 0.1603 0.9980 0.080 Uiso 1 1 calc R
H9B H 1.3557 0.2777 1.0803 0.080 Uiso 1 1 calc R
H9C H 1.4508 0.2884 0.9687 0.080 Uiso 1 1 calc R
C10 C 0.4010(3) 0.8616(4) 0.7627(2) 0.0319(7) Uani 1 1 d .
H10 H 0.3619 0.9680 0.7666 0.038 Uiso 1 1 calc R
C11 C 0.5480(5) 0.6303(4) 0.7237(4) 0.0702(14) Uani 1 1 d .
H11 H 0.6322 0.5431 0.6949 0.084 Uiso 1 1 calc R
C12 C 0.4191(5) 0.6307(5) 0.7885(4) 0.0764(16) Uani 1 1 d .
H12 H 0.3985 0.5453 0.8117 0.092 Uiso 1 1 calc R
C13 C 0.1717(4) 0.8386(4) 0.8799(2) 0.0393(8) Uani 1 1 d .
H13A H 0.1169 0.7798 0.8717 0.047 Uiso 1 1 calc R
H13B H 0.1110 0.9457 0.8564 0.047 Uiso 1 1 calc R
C14 C 0.1807(3) 0.8308(4) 0.9942(2) 0.0317(7) Uani 1 1 d .
C15 C 0.2207(4) 0.9320(4) 1.0303(3) 0.0374(8) Uani 1 1 d .
H15 H 0.2447 1.0033 0.9831 0.045 Uiso 1 1 calc R
C16 C 0.2256(4) 0.9289(4) 1.1357(3) 0.0382(8) Uani 1 1 d .
H16 H 0.2536 0.9974 1.1585 0.046 Uiso 1 1 calc R
C17 C 0.1893(3) 0.8249(4) 1.2068(2) 0.0329(7) Uani 1 1 d .
C18 C 0.1476(4) 0.7254(4) 1.1720(3) 0.0453(9) Uani 1 1 d .
H18 H 0.1207 0.6563 1.2196 0.054 Uiso 1 1 calc R
C19 C 0.1453(4) 0.7270(4) 1.0659(3) 0.0445(9) Uani 1 1 d .
H19 H 0.1194 0.6570 1.0431 0.053 Uiso 1 1 calc R
C20 C 0.1891(4) 0.8254(5) 1.3225(2) 0.0408(8) Uani 1 1 d .
H20A H 0.2478 0.7201 1.3501 0.049 Uiso 1 1 calc R
H20B H 0.2411 0.8866 1.3314 0.049 Uiso 1 1 calc R
C21 C -0.0781(4) 1.0416(4) 1.3774(2) 0.0370(8) Uani 1 1 d .
H21 H -0.0646 1.1229 1.3358 0.044 Uiso 1 1 calc R
C22 C -0.2076(4) 1.0505(4) 1.4453(2) 0.0348(7) Uani 1 1 d .
H22 H -0.3004 1.1405 1.4579 0.042 Uiso 1 1 calc R
C23 C -0.0369(4) 0.8115(4) 1.4516(2) 0.0333(7) Uani 1 1 d .
H23 H 0.0122 0.7052 1.4686 0.040 Uiso 1 1 calc R

loop_
_atom_site_aniso_label
_atom_site_aniso_U_11
_atom_site_aniso_U_22
_atom_site_aniso_U_33
_atom_site_aniso_U_23
_atom_site_aniso_U_13
_atom_site_aniso_U_12
Cu1 0.0195(2) 0.0243(2) 0.0245(2) -0.00320(14) 0.00287(14) -0.00261(15)
O1 0.0218(10) 0.0314(12) 0.0317(12) -0.0035(10) -0.0019(9) -0.0022(9)
O2 0.0370(13) 0.0235(12) 0.0510(15) -0.0106(11) -0.0054(11) 0.0028(10)
O3 0.0308(12) 0.0428(13) 0.0258(12) -0.0102(10) -0.0023(9) -0.0041(10)
O4 0.0234(10) 0.0250(11) 0.0290(11) -0.0052(9) 0.0021(9) 0.0001(9)
O5 0.0356(13) 0.0672(17) 0.0283(13) -0.0169(12) -0.0093(10) 0.0068(12)
O6 0.249(11) 0.213(10) 0.249(10) 0.011(8) -0.032(8) -0.111(8)
N1 0.0234(13) 0.0272(13) 0.0263(13) -0.0040(11) 0.0017(10) -0.0055(11)
N2 0.0324(14) 0.0408(16) 0.0270(14) -0.0057(12) 0.0068(11) -0.0177(13)
N3 0.0259(13) 0.0462(16) 0.0230(14) -0.0076(12) 0.0049(11) -0.0152(12)
N4 0.0248(13) 0.0330(14) 0.0233(13) -0.0048(11) 0.0021(10) -0.0086(11)
C1 0.0208(14) 0.0218(15) 0.0277(16) -0.0005(12) 0.0048(12) -0.0039(12)
C2 0.0186(14) 0.0198(14) 0.0305(17) -0.0045(12) 0.0004(12) -0.0037(12)
C3 0.0239(15) 0.0225(15) 0.0247(15) -0.0017(12) -0.0020(12) -0.0057(12)
C4 0.0213(14) 0.0234(15) 0.0261(16) -0.0056(12) 0.0016(12) -0.0082(12)
C5 0.0209(14) 0.0265(15) 0.0287(16) -0.0038(12) -0.0030(12) -0.0025(12)
C6 0.0274(15) 0.0324(16) 0.0243(15) -0.0075(13) -0.0044(12) -0.0056(13)
C7 0.0251(15) 0.0274(16) 0.0310(17) -0.0126(13) 0.0046(12) -0.0067(13)
C8 0.0208(14) 0.0237(15) 0.0269(16) -0.0051(12) -0.0010(12) -0.0079(12)
C9 0.042(2) 0.065(2) 0.035(2) -0.0078(18) -0.0165(16) -0.0012(18)
C10 0.0295(16) 0.0278(16) 0.0292(17) -0.0026(13) 0.0007(13) -0.0068(14)
C11 0.056(3) 0.031(2) 0.098(4) -0.019(2) 0.039(2) -0.0150(19)
C12 0.073(3) 0.035(2) 0.105(4) -0.018(2) 0.041(3) -0.030(2)
C13 0.0250(16) 0.058(2) 0.0319(18) -0.0074(16) 0.0045(13) -0.0178(16)
C14 0.0245(15) 0.0388(18) 0.0273(17) -0.0077(14) 0.0057(13) -0.0124(14)
C15 0.0356(18) 0.043(2) 0.0338(19) -0.0027(15) 0.0051(14) -0.0216(16)
C16 0.0322(17) 0.044(2) 0.0389(19) -0.0144(16) 0.0050(15) -0.0186(16)
C17 0.0230(15) 0.0419(19) 0.0285(17) -0.0089(14) 0.0073(13) -0.0126(14)
C18 0.060(2) 0.049(2) 0.0331(19) 0.0026(16) 0.0003(17) -0.0349(19)
C19 0.060(2) 0.048(2) 0.036(2) -0.0073(17) 0.0020(17) -0.0356(19)
C20 0.0264(16) 0.060(2) 0.0298(18) -0.0121(16) 0.0043(14) -0.0150(16)
C21 0.0423(19) 0.0409(19) 0.0268(17) 0.0005(14) 0.0008(14) -0.0211(16)
C22 0.0318(17) 0.0352(18) 0.0289(17) -0.0037(14) -0.0017(14) -0.0084(14)
C23 0.0299(16) 0.0360(18) 0.0268(17) -0.0051(14) 0.0018(13) -0.0102(14)

loop_
_atom_type_symbol
_atom_type_description
_atom_type_scat_dispersion_real
_atom_type_scat_dispersion_imag
_atom_type_scat_source
C C 0.0033 0.0016 'International Tables Vol C Tables 4.2.6.8 and 6.1.1.4'
H H 0.0000 0.0000 'International Tables Vol C Tables 4.2.6.8 and 6.1.1.4'
N N 0.0061 0.0033 'International Tables Vol C Tables 4.2.6.8 and 6.1.1.4'
O O 0.0106 0.0060 'International Tables Vol C Tables 4.2.6.8 and 6.1.1.4'
Cu Cu 0.3201 1.2651 'International Tables Vol C Tables 4.2.6.8 and 6.1.1.4'

loop_
_geom_angle_atom_site_label_1
_geom_angle_atom_site_label_2
_geom_angle_atom_site_label_3
_geom_angle
_geom_angle_site_symmetry_1
_geom_angle_site_symmetry_3
N4 Cu1 N1 175.11(10) 1_654 .
N4 Cu1 O4 95.95(9) 1_654 1_465
N1 Cu1 O4 86.99(9) . 1_465
N4 Cu1 O1 89.18(9) 1_654 .
N1 Cu1 O1 90.16(9) . .
O4 Cu1 O1 150.43(9) 1_465 .
N4 Cu1 O3 90.50(9) 1_654 2_766
N1 Cu1 O3 84.80(9) . 2_766
O4 Cu1 O3 110.63(8) 1_465 2_766
O1 Cu1 O3 98.39(8) . 2_766
C1 O1 Cu1 102.62(17) . .
C8 O3 Cu1 139.9(2) . 2_766
C8 O4 Cu1 133.26(19) . 1_645
C6 O5 C9 119.1(2) . .
O6 O6 H1W 66.2 2_666 .
O6 O6 H2W 87.6 2_666 .
H1W O6 H2W 153.7 . .
C10 N1 C11 104.9(3) . .
C10 N1 Cu1 128.7(2) . .
C11 N1 Cu1 125.9(2) . .
C10 N2 C12 106.4(3) . .
C10 N2 C13 125.8(3) . .
C12 N2 C13 127.8(3) . .
C23 N3 C21 107.7(3) . .
C23 N3 C20 126.6(3) . .
C21 N3 C20 125.7(3) . .
C23 N4 C22 105.6(3) . .
C23 N4 Cu1 126.0(2) . 1_456
C22 N4 Cu1 128.4(2) . 1_456
O2 C1 O1 124.3(3) . .
O2 C1 C2 117.7(3) . .
O1 C1 C2 118.1(2) . .
C7 C2 C3 120.2(3) . .
C7 C2 C1 118.7(2) . .
C3 C2 C1 121.1(3) . .
C2 C3 C4 119.4(3) . .
C2 C3 H3 120.3 . .
C4 C3 H3 120.3 . .
C5 C4 C3 120.5(3) . .
C5 C4 C8 120.3(2) . .
C3 C4 C8 119.2(3) . .
C4 C5 C6 119.6(3) . .
C4 C5 H5 120.2 . .
C6 C5 H5 120.2 . .
O5 C6 C5 125.2(3) . .
O5 C6 C7 114.9(3) . .
C5 C6 C7 119.9(3) . .
C2 C7 C6 120.4(3) . .
C2 C7 H7 119.8 . .
C6 C7 H7 119.8 . .
O3 C8 O4 126.3(3) . .
O3 C8 C4 118.5(2) . .
O4 C8 C4 115.2(3) . .
O5 C9 H9A 109.5 . .
O5 C9 H9B 109.5 . .
H9A C9 H9B 109.5 . .
O5 C9 H9C 109.5 . .
H9A C9 H9C 109.5 . .
H9B C9 H9C 109.5 . .
N1 C10 N2 112.3(3) . .
N1 C10 H10 123.8 . .
N2 C10 H10 123.8 . .
C12 C11 N1 109.5(3) . .
C12 C11 H11 125.3 . .
N1 C11 H11 125.3 . .
N2 C12 C11 106.9(3) . .
N2 C12 H12 126.5 . .
C11 C12 H12 126.5 . .
N2 C13 C14 113.3(3) . .
N2 C13 H13A 108.9 . .
C14 C13 H13A 108.9 . .
N2 C13 H13B 108.9 . .
C14 C13 H13B 108.9 . .
H13A C13 H13B 107.7 . .
C19 C14 C15 118.2(3) . .
C19 C14 C13 121.5(3) . .
C15 C14 C13 120.3(3) . .
C14 C15 C16 121.1(3) . .
C14 C15 H15 119.5 . .
C16 C15 H15 119.5 . .
C17 C16 C15 120.2(3) . .
C17 C16 H16 119.9 . .
C15 C16 H16 119.9 . .
C18 C17 C16 119.1(3) . .
C18 C17 C20 120.6(3) . .
C16 C17 C20 120.2(3) . .
C17 C18 C19 120.5(3) . .
C17 C18 H18 119.7 . .
C19 C18 H18 119.7 . .
C14 C19 C18 120.9(3) . .
C14 C19 H19 119.6 . .
C18 C19 H19 119.6 . .
N3 C20 C17 111.8(3) . .
N3 C20 H20A 109.3 . .
C17 C20 H20A 109.3 . .
N3 C20 H20B 109.3 . .
C17 C20 H20B 109.3 . .
H20A C20 H20B 107.9 . .
C22 C21 N3 106.4(3) . .
C22 C21 H21 126.8 . .
N3 C21 H21 126.8 . .
C21 C22 N4 109.3(3) . .
C21 C22 H22 125.4 . .
N4 C22 H22 125.4 . .
N4 C23 N3 111.1(3) . .
N4 C23 H23 124.5 . .
N3 C23 H23 124.5 . .

loop_
_geom_bond_atom_site_label_1
_geom_bond_atom_site_label_2
_geom_bond_distance
_geom_bond_site_symmetry_2
Cu1 N4 1.979(2) 1_654
Cu1 N1 1.986(2) .
Cu1 O4 2.004(2) 1_465
Cu1 O1 2.048(2) .
Cu1 O3 2.273(2) 2_766
O1 C1 1.269(4) .
O2 C1 1.241(3) .
O3 C8 1.237(3) .
O3 Cu1 2.273(2) 2_766
O4 C8 1.271(3) .
O4 Cu1 2.004(2) 1_645
O5 C6 1.365(4) .
O5 C9 1.417(4) .
O6 O6 1.60(3) 2_666
O6 H1W 0.8507 .
O6 H2W 0.8495 .
N1 C10 1.308(4) .
N1 C11 1.357(4) .
N2 C10 1.333(4) .
N2 C12 1.343(5) .
N2 C13 1.470(4) .
N3 C23 1.338(4) .
N3 C21 1.364(4) .
N3 C20 1.470(4) .
N4 C23 1.320(4) .
N4 C22 1.381(4) .
N4 Cu1 1.979(2) 1_456
C1 C2 1.510(4) .
C2 C7 1.378(4) .
C2 C3 1.395(4) .
C3 C4 1.396(4) .
C3 H3 0.9300 .
C4 C5 1.389(4) .
C4 C8 1.517(4) .
C5 C6 1.390(4) .
C5 H5 0.9300 .
C6 C7 1.395(4) .
C7 H7 0.9300 .
C9 H9A 0.9600 .
C9 H9B 0.9600 .
C9 H9C 0.9600 .
C10 H10 0.9300 .
C11 C12 1.351(5) .
C11 H11 0.9300 .
C12 H12 0.9300 .
C13 C14 1.506(4) .
C13 H13A 0.9700 .
C13 H13B 0.9700 .
C14 C19 1.375(5) .
C14 C15 1.383(4) .
C15 C16 1.385(4) .
C15 H15 0.9300 .
C16 C17 1.377(5) .
C16 H16 0.9300 .
C17 C18 1.370(5) .
C17 C20 1.514(4) .
C18 C19 1.391(5) .
C18 H18 0.9300 .
C19 H19 0.9300 .
C20 H20A 0.9700 .
C20 H20B 0.9700 .
C21 C22 1.350(4) .
C21 H21 0.9300 .
C22 H22 0.9300 .
C23 H23 0.9300 .

loop_
_geom_hbond_atom_site_label_D
_geom_hbond_atom_site_label_H
_geom_hbond_atom_site_label_A
_geom_hbond_distance_DH
_geom_hbond_distance_HA
_geom_hbond_distance_DA
_geom_hbond_angle_DHA
_geom_hbond_site_symmetry_A
O6 H2W O3 0.85 2.31 3.161(17) 179.0 1_455
O6 H1W O3 0.85 2.61 3.463(16) 179.3 2_766

loop_
_geom_torsion_atom_site_label_1
_geom_torsion_atom_site_label_2
_geom_torsion_atom_site_label_3
_geom_torsion_atom_site_label_4
_geom_torsion
_geom_torsion_site_symmetry_1
N4 Cu1 O1 C1 94.31(19) 1_654
N1 Cu1 O1 C1 -90.53(19) .
O4 Cu1 O1 C1 -6.4(3) 1_465
O3 Cu1 O1 C1 -175.30(17) 2_766
N4 Cu1 N1 C10 -119.5(11) 1_654
O4 Cu1 N1 C10 7.7(3) 1_465
O1 Cu1 N1 C10 158.2(3) .
O3 Cu1 N1 C10 -103.4(3) 2_766
N4 Cu1 N1 C11 50.8(13) 1_654
O4 Cu1 N1 C11 178.0(3) 1_465
O1 Cu1 N1 C11 -31.4(3) .
O3 Cu1 N1 C11 67.0(3) 2_766
Cu1 O1 C1 O2 2.3(3) .
Cu1 O1 C1 C2 -177.0(2) .
O2 C1 C2 C7 29.9(4) .
O1 C1 C2 C7 -150.7(3) .
O2 C1 C2 C3 -148.4(3) .
O1 C1 C2 C3 31.0(4) .
C7 C2 C3 C4 -0.6(4) .
C1 C2 C3 C4 177.7(3) .
C2 C3 C4 C5 1.2(4) .
C2 C3 C4 C8 179.9(2) .
C3 C4 C5 C6 -0.3(4) .
C8 C4 C5 C6 -179.0(3) .
C9 O5 C6 C5 10.1(5) .
C9 O5 C6 C7 -169.5(3) .
C4 C5 C6 O5 179.2(3) .
C4 C5 C6 C7 -1.2(5) .
C3 C2 C7 C6 -0.9(5) .
C1 C2 C7 C6 -179.3(3) .
O5 C6 C7 C2 -178.5(3) .
C5 C6 C7 C2 1.9(5) .
Cu1 O3 C8 O4 85.1(4) 2_766
Cu1 O3 C8 C4 -95.9(3) 2_766
Cu1 O4 C8 O3 -26.8(5) 1_645
Cu1 O4 C8 C4 154.23(19) 1_645
C5 C4 C8 O3 -170.6(3) .
C3 C4 C8 O3 10.7(4) .
C5 C4 C8 O4 8.6(4) .
C3 C4 C8 O4 -170.2(3) .
C11 N1 C10 N2 -0.5(4) .
Cu1 N1 C10 N2 171.4(2) .
C12 N2 C10 N1 0.3(4) .
C13 N2 C10 N1 -178.7(3) .
C10 N1 C11 C12 0.5(5) .
Cu1 N1 C11 C12 -171.7(3) .
C10 N2 C12 C11 0.0(5) .
C13 N2 C12 C11 179.0(4) .
N1 C11 C12 N2 -0.3(6) .
C10 N2 C13 C14 -93.5(4) .
C12 N2 C13 C14 87.7(5) .
N2 C13 C14 C19 -108.6(4) .
N2 C13 C14 C15 73.3(4) .
C19 C14 C15 C16 0.2(5) .
C13 C14 C15 C16 178.4(3) .
C14 C15 C16 C17 -0.5(5) .
C15 C16 C17 C18 -0.3(5) .
C15 C16 C17 C20 -177.8(3) .
C16 C17 C18 C19 1.4(5) .
C20 C17 C18 C19 178.8(3) .
C15 C14 C19 C18 0.8(5) .
C13 C14 C19 C18 -177.3(3) .
C17 C18 C19 C14 -1.7(6) .
C23 N3 C20 C17 111.0(4) .
C21 N3 C20 C17 -70.7(4) .
C18 C17 C20 N3 -70.3(4) .
C16 C17 C20 N3 107.1(3) .
C23 N3 C21 C22 -0.2(4) .
C20 N3 C21 C22 -178.8(3) .
N3 C21 C22 N4 0.8(4) .
C23 N4 C22 C21 -1.1(4) .
Cu1 N4 C22 C21 176.7(2) 1_456
C22 N4 C23 N3 1.0(3) .
Cu1 N4 C23 N3 -176.90(19) 1_456
C21 N3 C23 N4 -0.5(4) .
C20 N3 C23 N4 178.1(3) .
